data_1100357
loop_
_publ_author_name
'Marsch, Michael'
'Harms, Klaus'
'Zschage, Oliver'
'Hoppe, Dieter'
'Boche, Gernot'

_publ_section_title
;
 \h^1^-(1S, 2E)-1-(N,N-diisopropylcarbamoyloxy)-3-trimethylsilylallyllithium(---)-Sparteine:
 Structure of a Chiral, Carbamoyloxy-substituted Allyllithium Compound
;
_journal_coden_ASTM ACIEAY
_journal_issue 3
_journal_name_full
;
 Angewandte Chemie, International Edition in English
;
_journal_page_first 321
_journal_page_last 323
_journal_paper_doi 10.1002/anie.199103211
_journal_volume 30
_journal_year 1991
_chemical_formula_sum 'C28 H51 Li N3 O2 Si'
_space_group_IT_number 19
_symmetry_cell_setting orthorhombic
_symmetry_Int_Tables_number 19
_symmetry_space_group_name_Hall 'P 2ac 2ab'
_symmetry_space_group_name_H-M 'P 21 21 21'
_cell_angle_alpha 90
_cell_angle_beta 90
_cell_angle_gamma 90
_cell_formula_units_Z 4
_cell_length_a 11.886(1)
_cell_length_b 13.827(2)
_cell_length_c 18.591(3)
_cod_original_formula_sum 'C28 H51 Li1 N3 O2 Si1'
_cod_database_code 1100357

loop_
_symmetry_equiv_pos_site_id
_symmetry_equiv_pos_as_xyz
1 x,y,z
2 1/2+x,1/2-y,-z
3 -x,1/2+y,1/2-z
4 1/2-x,-y,1/2+z

loop_
_atom_site_label
_atom_site_type_symbol
_atom_site_fract_x
_atom_site_fract_y
_atom_site_fract_z
Si1 Si 0.32641(11) -0.00299(9) -0.01781(7)
N1 N -0.04417(32) -0.24967(23) -0.21786(20)
N2 N 0.39462(30) -0.29795(25) -0.17743(19)
N3 N 0.30699(29) -0.47022(23) -0.10817(18)
O1 O 0.04974(24) -0.22009(20) -0.11496(16)
O2 O 0.10545(23) -0.34418(20) -0.18607(16)
C1 C 0.13597(40) -0.24976(33) -0.06228(24)
H1 H 0.1136(31) -0.2962(28) -0.0268(23)
C2 C 0.20381(39) -0.1752(3) -0.03679(24)
H2 H 0.2470(32) -0.1988(27) 0.0129(22)
C3 C 0.22573(40) -0.08391(31) -0.06049(26)
H3 H 0.1774(34) -0.0555(27) -0.1015(22)
C4 C 0.04132(43) -0.27548(31) -0.17371(27)
C5 C -0.11526(41) -0.16526(30) -0.20832(27)
H4 H -0.16284(41) -0.1626(3) -0.25000(27)
C6 C -0.04988(43) -0.06997(32) -0.20806(33)
H5 H -0.00966(43) -0.06480(32) -0.16345(33)
H6 H -0.09606(43) -0.01369(32) -0.21457(33)
H7 H 0.00274(43) -0.07477(32) -0.24707(33)
C7 C -0.19336(43) -0.17296(36) -0.14286(28)
H8 H -0.15430(43) -0.17819(36) -0.09784(28)
H9 H -0.23134(43) -0.23271(36) -0.15297(28)
H10 H -0.24742(43) -0.12151(36) -0.14012(28)
C8 C -0.06060(46) -0.30943(36) -0.28346(27)
H11 H -0.00953(46) -0.36309(36) -0.28075(27)
C9 C -0.03209(54) -0.25153(43) -0.35119(29)
H12 H -0.08327(54) -0.19793(43) -0.35371(29)
H13 H -0.04323(54) -0.29283(43) -0.39209(29)
H14 H 0.04385(54) -0.22791(43) -0.35110(29)
C10 C -0.17763(49) -0.35064(38) -0.28418(30)
H15 H -0.23114(49) -0.30079(38) -0.2952(3)
H16 H -0.19872(49) -0.38199(38) -0.24013(30)
H17 H -0.17644(49) -0.39721(38) -0.32247(30)
C11 C 0.26515(54) 0.11850(33) 0.00098(33)
H18 H 0.20152(54) 0.11460(33) 0.03265(33)
H19 H 0.24131(54) 0.14238(33) -0.04505(33)
H20 H 0.32015(54) 0.16162(33) 0.02102(33)
C12 C 0.37551(45) -0.05233(39) 0.07103(28)
H21 H 0.42227(45) -0.00670(39) 0.09595(28)
H22 H 0.41877(45) -0.10884(39) 0.05942(28)
H23 H 0.31336(45) -0.07026(39) 0.10120(28)
C13 C 0.45354(50) 0.02158(48) -0.07447(32)
H24 H 0.50688(50) -0.03042(48) -0.07168(32)
H25 H 0.48554(50) 0.07877(48) -0.05353(32)
H26 H 0.43523(50) 0.03380(48) -0.12394(32)
C14 C 0.38939(42) -0.19884(32) -0.20548(26)
H27 H 0.46204(42) -0.18045(32) -0.22343(26)
H28 H 0.37036(42) -0.15592(32) -0.16676(26)
C15 C 0.30663(47) -0.18803(35) -0.26651(28)
H29 H 0.30724(47) -0.12311(35) -0.28481(28)
H30 H 0.23288(47) -0.20126(35) -0.24789(28)
C16 C 0.33270(47) -0.25856(32) -0.32615(28)
H31 H 0.40197(47) -0.24044(32) -0.34903(28)
H32 H 0.27404(47) -0.25766(32) -0.36164(28)
C17 C 0.34030(42) -0.36071(32) -0.29572(25)
H33 H 0.35886(42) -0.40587(32) -0.33311(25)
H34 H 0.26930(42) -0.37962(32) -0.27551(25)
C18 C 0.4293(4) -0.36460(33) -0.23641(23)
C19 C 0.47495(41) -0.29943(34) -0.11711(26)
H35 H 0.44490(41) -0.26158(34) -0.07832(26)
H36 H 0.54406(41) -0.26967(34) -0.13209(26)
C20 C 0.49946(41) -0.40162(36) -0.09021(27)
H37 H 0.55853(41) -0.39686(36) -0.05517(27)
C21 C 0.44756(39) -0.46692(33) -0.20769(25)
H38 H 0.47468(39) -0.50576(33) -0.24682(25)
C22 C 0.54107(40) -0.46334(36) -0.15047(26)
H39 H 0.56091(40) -0.52699(36) -0.13421(26)
H40 H 0.60698(40) -0.43369(36) -0.17058(26)
C23 C 0.39739(40) -0.45256(32) -0.05408(24)
H41 H 0.36667(40) -0.40777(32) -0.01986(24)
C24 C 0.42946(45) -0.54081(35) -0.00985(27)
H42 H 0.48451(45) -0.52477(35) 0.02600(27)
H43 H 0.46297(45) -0.58594(35) -0.04272(27)
C25 C 0.32845(49) -0.58758(37) 0.02411(30)
H44 H 0.29596(49) -0.54429(37) 0.05872(30)
H45 H 0.35035(49) -0.64595(37) 0.04831(30)
C26 C 0.24084(45) -0.61248(32) -0.03433(28)
H46 H 0.17511(45) -0.64202(32) -0.01389(28)
H47 H 0.27356(45) -0.65740(32) -0.06768(28)
C27 C 0.21159(38) -0.52161(31) -0.07463(28)
H48 H 0.15770(38) -0.53747(31) -0.11124(28)
H49 H 0.17615(38) -0.47804(31) -0.04142(28)
C28 C 0.34830(38) -0.51847(30) -0.17377(24)
H50 H 0.28837(38) -0.5225(3) -0.20826(24)
H51 H 0.36984(38) -0.58322(30) -0.16122(24)
Li1 Li 0.24190(63) -0.33977(54) -0.13319(42)

loop_
_atom_type_symbol
_atom_type_radius_bond
C 0.87
H 0.23
Li 1.37
N 0.68
O 0.68
Si 1.20
